data_4000004
loop_
_publ_author_name
'Blanchard, M\'elanie D.'
'Hughes, Russell P.'
'Concolino, Thomas E.'
'Rheingold, Arnold L.'

_publ_section_title
;
 \p-Stacking between Pentafluorophenyl and Phenyl Groups as a
 Controlling Feature of Intra- and Intermolecular Crystal Structure
 Motifs in Substituted Ferrocenes. Observation of Unexpected
 Face-to-Face Stacking between Pentafluorophenyl Rings
;
_journal_coden_ASTM CMATEX
_journal_issue 6
_journal_name_full 'Chemistry of Materials'
_journal_page_first 1604
_journal_page_last 1610
_journal_paper_doi 10.1021/cm000093j
_journal_volume 12
_journal_year 2000
_chemical_formula_sum 'C22 H8 F10 Fe'
_chemical_formula_weight 518.13
_space_group_IT_number 4
_symmetry_cell_setting monoclinic
_symmetry_space_group_name_Hall 'P 2yb'
_symmetry_space_group_name_H-M 'P 1 21 1'
_atom_sites_solution_hydrogens geom
_atom_sites_solution_primary direct
_atom_sites_solution_secondary difmap
_audit_creation_method SHELXL-97
_cell_angle_alpha 90.00
_cell_angle_beta 108.2627(3)
_cell_angle_gamma 90.00
_cell_formula_units_Z 4
_cell_length_a 10.7378(3)
_cell_length_b 13.9667(5)
_cell_length_c 13.4215(4)
_cell_measurement_reflns_used ?
_cell_measurement_temperature 173(2)
_cell_measurement_theta_max ?
_cell_measurement_theta_min ?
_cell_volume 1911.44(16)
_computing_cell_refinement 'Bruker SMART'
_computing_data_collection 'Bruker SMART'
_computing_data_reduction 'Bruker SHELXTL'
_computing_molecular_graphics 'Bruker SHELXTL'
_computing_publication_material 'Bruker SHELXTL'
_computing_structure_refinement 'SHELXL-97 (Sheldrick, 1997)'
_computing_structure_solution 'SHELXS-97 (Sheldrick, 1990)'
_diffrn_ambient_temperature 173(2)
_diffrn_detector_area_resol_mean ?
_diffrn_measured_fraction_theta_full 0.969
_diffrn_measured_fraction_theta_max 0.969
_diffrn_measurement_device_type 'CCD area detector'
_diffrn_measurement_method 'phi and omega scans'
_diffrn_radiation_monochromator graphite
_diffrn_radiation_source 'fine-focus sealed tube'
_diffrn_radiation_type MoK\a
_diffrn_radiation_wavelength 0.71073
_diffrn_reflns_av_R_equivalents 0.0603
_diffrn_reflns_av_sigmaI/netI 0.0512
_diffrn_reflns_limit_h_max 12
_diffrn_reflns_limit_h_min -13
_diffrn_reflns_limit_k_max 14
_diffrn_reflns_limit_k_min -17
_diffrn_reflns_limit_l_max 16
_diffrn_reflns_limit_l_min 0
_diffrn_reflns_number 7649
_diffrn_reflns_theta_full 26.00
_diffrn_reflns_theta_max 26.00
_diffrn_reflns_theta_min 1.60
_diffrn_standards_decay_% ?
_diffrn_standards_interval_count ?
_diffrn_standards_interval_time ?
_diffrn_standards_number ?
_exptl_absorpt_coefficient_mu 0.892
_exptl_absorpt_correction_T_max 1.000
_exptl_absorpt_correction_T_min 0.387
_exptl_absorpt_correction_type empirical
_exptl_absorpt_process_details DIFABS
_exptl_crystal_colour orange
_exptl_crystal_density_diffrn 1.800
_exptl_crystal_density_meas ?
_exptl_crystal_density_method 'not measured'
_exptl_crystal_description plate
_exptl_crystal_F_000 1024
_exptl_crystal_size_max 0.25
_exptl_crystal_size_mid 0.20
_exptl_crystal_size_min 0.05
_refine_diff_density_max 2.595
_refine_diff_density_min -0.954
_refine_diff_density_rms 0.169
_refine_ls_abs_structure_details 'Flack H D (1983), Acta Cryst. A39, 876-881'
_refine_ls_abs_structure_Flack 0.53(5)
_refine_ls_extinction_coef ?
_refine_ls_extinction_method none
_refine_ls_goodness_of_fit_ref 1.029
_refine_ls_hydrogen_treatment mixed
_refine_ls_matrix_type full
_refine_ls_number_parameters 596
_refine_ls_number_reflns 5712
_refine_ls_number_restraints 1
_refine_ls_restrained_S_all 1.029
_refine_ls_R_factor_all 0.1211
_refine_ls_R_factor_gt 0.0981
_refine_ls_shift/su_max 0.082
_refine_ls_shift/su_mean 0.008
_refine_ls_structure_factor_coef Fsqd
_refine_ls_weighting_details 'calc w=1/[\s^2^(Fo^2^)+(0.1540P)^2^+23.9636P] where P=(Fo^2^+2Fc^2^)/3'
_refine_ls_weighting_scheme calc
_refine_ls_wR_factor_gt 0.2509
_refine_ls_wR_factor_ref 0.2857
_reflns_number_gt 4867
_reflns_number_total 5712
_reflns_threshold_expression >2sigma(I)
_cod_data_source_file cm000093j.cif
_cod_data_source_block rph95r
_cod_depositor_comments
;
The following automatic conversions were performed:
'_symmetry_cell_setting' value 'Monoclinic' changed to 'monoclinic'
according to '/home/saulius/struct/CIF-dictionaries/cif_core.dic'
dictionary named 'cif_core.dic' version 2.4.1 from
2010-06-29.

'_exptl_absorpt_correction_type' value 'Empirical' changed to
'empirical' according to
'/home/saulius/struct/CIF-dictionaries/cif_core.dic' dictionary named
'cif_core.dic' version 2.4.1 from 2010-06-29.

Automatic conversion script
Id: cif_fix_enum 1527 2010-12-29 10:47:43Z saulius 
;
_cod_original_sg_symbol_H-M P2(1)
_cod_database_code 4000004

loop_
_symmetry_equiv_pos_as_xyz
'x, y, z'
'-x, y+1/2, -z'

loop_
_atom_site_label
_atom_site_type_symbol
_atom_site_fract_x
_atom_site_fract_y
_atom_site_fract_z
_atom_site_U_iso_or_equiv
_atom_site_adp_type
_atom_site_occupancy
_atom_site_symmetry_multiplicity
_atom_site_calc_flag
_atom_site_refinement_flags
_atom_site_disorder_assembly
_atom_site_disorder_group
Fe1 Fe 0.30551(16) 0.87822(14) 0.43296(14) 0.0278(4) Uani 1 1 d . . .
F1 F 0.6013(8) 0.9562(6) 0.3689(5) 0.0347(18) Uani 1 1 d . . .
F2 F 0.8642(8) 0.9626(7) 0.4455(6) 0.041(2) Uani 1 1 d . . .
F3 F 0.9882(8) 1.0133(8) 0.6548(7) 0.048(2) Uani 1 1 d . . .
F4 F 0.8385(9) 1.0496(7) 0.7863(6) 0.045(2) Uani 1 1 d . . .
F5 F 0.5734(9) 1.0391(7) 0.7117(6) 0.044(2) Uani 1 1 d . . .
F6 F 0.5997(8) 0.7156(7) 0.3205(6) 0.0384(19) Uani 1 1 d . . .
F7 F 0.8618(8) 0.7123(8) 0.3995(7) 0.049(2) Uani 1 1 d . . .
F8 F 0.9877(8) 0.7454(8) 0.6126(8) 0.062(3) Uani 1 1 d . . .
F9 F 0.8366(8) 0.7829(9) 0.7442(6) 0.054(2) Uani 1 1 d . . .
F10 F 0.5721(8) 0.7923(7) 0.6660(6) 0.043(2) Uani 1 1 d . . .
C1 C 0.3368(13) 0.9813(10) 0.5531(12) 0.035(3) Uani 1 1 d . . .
H1A H 0.3629 0.9671 0.6299 0.042 Uiso 1 1 calc R . .
C2 C 0.1996(18) 0.9875(14) 0.4814(15) 0.058(5) Uani 1 1 d . . .
H2A H 0.1176 0.9797 0.5008 0.069 Uiso 1 1 calc R . .
C3 C 0.2088(16) 1.0060(12) 0.3783(14) 0.047(4) Uani 1 1 d . . .
H3A H 0.1324 1.0129 0.3131 0.056 Uiso 1 1 calc R . .
C4 C 0.3468(13) 1.0146(11) 0.3835(10) 0.033(3) Uani 1 1 d . . .
H4A H 0.3801 1.0282 0.3232 0.039 Uiso 1 1 calc R . .
C5 C 0.4278(13) 0.9973(9) 0.4930(11) 0.027(3) Uani 1 1 d . . .
C6 C 0.5713(13) 0.9978(9) 0.5340(10) 0.027(3) Uani 1 1 d . . .
C7 C 0.6558(13) 0.9806(9) 0.4726(9) 0.024(3) Uani 1 1 d . . .
C8 C 0.7906(13) 0.9844(11) 0.5080(11) 0.031(3) Uani 1 1 d . . .
C9 C 0.8552(14) 1.0100(10) 0.6169(11) 0.031(3) Uani 1 1 d . . .
C10 C 0.7797(13) 1.0267(9) 0.6832(11) 0.028(3) Uani 1 1 d . . .
C11 C 0.6445(14) 1.0208(10) 0.6417(9) 0.028(3) Uani 1 1 d . . .
C12 C 0.3269(15) 0.7416(9) 0.5006(11) 0.033(3) Uani 1 1 d . . .
H12A H 0.3481 0.7279 0.5773 0.040 Uiso 1 1 calc R . .
C13 C 0.2012(16) 0.7502(12) 0.4298(15) 0.047(4) Uani 1 1 d . . .
H13A H 0.1168 0.7431 0.4459 0.057 Uiso 1 1 calc R . .
C14 C 0.2155(13) 0.7742(12) 0.3287(11) 0.035(3) Uani 1 1 d . . .
H14A H 0.1405 0.7859 0.2634 0.042 Uiso 1 1 calc R . .
C15 C 0.3472(12) 0.7776(9) 0.3339(9) 0.027(3) Uani 1 1 d . . .
H15A H 0.3824 0.7909 0.2746 0.032 Uiso 1 1 calc R . .
C16 C 0.4254(16) 0.7585(9) 0.4448(10) 0.034(4) Uani 1 1 d . . .
C17 C 0.5672(14) 0.7547(10) 0.4864(10) 0.029(3) Uani 1 1 d . . .
C18 C 0.6540(12) 0.7321(9) 0.4262(10) 0.025(3) Uani 1 1 d . . .
C19 C 0.7883(14) 0.7297(10) 0.4648(11) 0.029(3) Uani 1 1 d . . .
C20 C 0.8576(14) 0.7482(11) 0.5726(12) 0.033(3) Uani 1 1 d . . .
C21 C 0.7779(13) 0.7677(11) 0.6367(10) 0.035(4) Uani 1 1 d . . .
C22 C 0.6414(13) 0.7697(10) 0.5995(9) 0.031(3) Uani 1 1 d . . .
Fe1' Fe 0.74228(16) 0.78314(14) 0.05128(14) 0.0273(4) Uani 1 1 d . . .
F1' F 0.4725(8) 0.8700(7) -0.1817(5) 0.0387(19) Uani 1 1 d . . .
F2' F 0.2060(8) 0.8703(8) -0.2585(5) 0.048(2) Uani 1 1 d . . .
F3' F 0.0554(8) 0.9022(7) -0.1262(7) 0.049(2) Uani 1 1 d . . .
F4' F 0.1800(9) 0.9349(8) 0.0864(7) 0.052(3) Uani 1 1 d . . .
F5' F 0.4448(8) 0.9367(7) 0.1655(5) 0.041(2) Uani 1 1 d . . .
F6' F 0.4772(8) 0.6296(7) -0.2294(6) 0.040(2) Uani 1 1 d . . .
F7' F 0.2131(9) 0.6171(8) -0.3037(6) 0.054(3) Uani 1 1 d . . .
F8' F 0.0623(7) 0.6367(7) -0.1702(7) 0.045(2) Uani 1 1 d . . .
F9' F 0.1828(8) 0.6768(8) 0.0390(7) 0.051(3) Uani 1 1 d . . .
F10' F 0.4504(8) 0.6895(7) 0.1204(5) 0.039(2) Uani 1 1 d . . .
C1' C 0.6961(13) 0.8848(15) 0.1486(10) 0.042(4) Uani 1 1 d . . .
H1'A H 0.6594 0.8705 0.2068 0.050 Uiso 1 1 calc R . .
C2' C 0.8372(14) 0.8916(11) 0.1591(14) 0.046(4) Uani 1 1 d . . .
H2'A H 0.9121 0.8822 0.2250 0.056 Uiso 1 1 calc R . .
C3' C 0.8471(13) 0.9098(10) 0.0549(14) 0.039(4) Uani 1 1 d . . .
H3'A H 0.9307 0.9156 0.0374 0.047 Uiso 1 1 calc R . .
C4' C 0.7134(12) 0.9191(11) -0.0209(12) 0.036(3) Uani 1 1 d . . .
H4'A H 0.6909 0.9323 -0.0978 0.044 Uiso 1 1 calc R . .
C5' C 0.6185(11) 0.9030(9) 0.0382(10) 0.020(3) Uani 1 1 d . . .
C6' C 0.4732(11) 0.9049(9) -0.0040(9) 0.022(3) Uani 1 1 d . . .
C7' C 0.4027(13) 0.8887(10) -0.1146(9) 0.028(3) Uani 1 1 d . . .
C8' C 0.2683(12) 0.8917(10) -0.1555(9) 0.029(3) Uani 1 1 d . . .
C9' C 0.1911(12) 0.9041(12) -0.0873(12) 0.037(4) Uani 1 1 d . . .
C10' C 0.2547(13) 0.9194(11) 0.0210(10) 0.030(3) Uani 1 1 d . . .
C11' C 0.3881(12) 0.9161(9) 0.0569(10) 0.022(3) Uani 1 1 d . . .
C12' C 0.7065(13) 0.6489(10) 0.1021(10) 0.029(3) Uani 1 1 d . . .
H12B H 0.6714 0.6348 0.1613 0.035 Uiso 1 1 calc R . .
C13' C 0.8435(14) 0.6531(12) 0.1079(12) 0.042(4) Uani 1 1 d . . .
H13B H 0.9204 0.6456 0.1728 0.050 Uiso 1 1 calc R . .
C14' C 0.8488(14) 0.6774(11) 0.0037(14) 0.046(4) Uani 1 1 d . . .
H14B H 0.9310 0.6885 -0.0147 0.055 Uiso 1 1 calc R . .
C15' C 0.7185(15) 0.6795(12) -0.0692(13) 0.041(4) Uani 1 1 d . . .
H15B H 0.6939 0.6924 -0.1462 0.049 Uiso 1 1 calc R . .
C16' C 0.6286(13) 0.6659(10) -0.0088(10) 0.027(3) Uani 1 1 d . . .
C17' C 0.4798(12) 0.6595(9) -0.0510(9) 0.022(3) Uani 1 1 d . . .
C18' C 0.4127(13) 0.6388(12) -0.1617(11) 0.035(3) Uani 1 1 d . . .
C19' C 0.2727(13) 0.6364(10) -0.1979(9) 0.029(3) Uani 1 1 d . . .
C20' C 0.1958(14) 0.6466(13) -0.1332(11) 0.040(4) Uani 1 1 d . . .
C21' C 0.2570(13) 0.6628(10) -0.0267(10) 0.030(3) Uani 1 1 d . . .
C22' C 0.3953(13) 0.6681(10) 0.0128(9) 0.022(3) Uani 1 1 d . . .

loop_
_atom_site_aniso_label
_atom_site_aniso_U_11
_atom_site_aniso_U_22
_atom_site_aniso_U_33
_atom_site_aniso_U_23
_atom_site_aniso_U_13
_atom_site_aniso_U_12
Fe1 0.0226(9) 0.0246(10) 0.0375(9) -0.0023(8) 0.0114(7) 0.0008(8)
F1 0.037(4) 0.042(5) 0.022(3) 0.001(3) 0.006(3) 0.002(4)
F2 0.033(4) 0.064(6) 0.029(4) 0.006(4) 0.015(3) 0.003(4)
F3 0.032(5) 0.066(7) 0.044(5) 0.008(4) 0.008(4) -0.002(4)
F4 0.056(5) 0.037(5) 0.032(4) -0.012(4) -0.001(4) 0.000(4)
F5 0.045(5) 0.050(6) 0.039(4) -0.009(4) 0.018(4) 0.005(4)
F6 0.035(4) 0.048(5) 0.033(4) -0.013(4) 0.012(3) -0.009(4)
F7 0.035(5) 0.068(7) 0.057(5) -0.010(5) 0.031(4) 0.007(4)
F8 0.021(4) 0.090(9) 0.061(6) 0.010(5) -0.006(4) 0.002(5)
F9 0.047(5) 0.071(7) 0.028(4) 0.003(5) -0.011(3) -0.003(5)
F10 0.055(5) 0.047(6) 0.034(4) -0.011(4) 0.024(4) -0.009(5)
C1 0.029(7) 0.019(7) 0.055(9) -0.019(7) 0.010(6) 0.009(6)
C2 0.049(10) 0.052(12) 0.073(11) -0.030(9) 0.021(9) 0.016(9)
C3 0.038(9) 0.026(9) 0.068(11) 0.020(8) 0.005(8) 0.024(7)
C4 0.027(7) 0.035(8) 0.032(6) -0.002(6) 0.003(5) 0.009(6)
C5 0.024(7) 0.014(7) 0.047(8) -0.006(5) 0.016(6) -0.005(5)
C6 0.025(7) 0.018(7) 0.029(6) -0.001(5) -0.002(5) -0.010(5)
C7 0.033(7) 0.016(6) 0.025(6) 0.001(5) 0.011(5) -0.004(5)
C8 0.026(7) 0.027(7) 0.040(7) 0.000(6) 0.013(6) 0.011(6)
C9 0.029(7) 0.025(7) 0.038(7) 0.005(6) 0.012(6) 0.002(6)
C10 0.030(7) 0.010(6) 0.044(8) -0.005(5) 0.011(6) 0.002(5)
C11 0.049(8) 0.022(7) 0.013(5) -0.012(5) 0.008(5) 0.013(6)
C12 0.053(9) 0.006(6) 0.044(8) 0.001(5) 0.020(7) -0.013(6)
C13 0.024(7) 0.028(8) 0.088(13) -0.003(8) 0.016(8) -0.009(6)
C14 0.033(7) 0.029(8) 0.044(7) -0.016(7) 0.016(6) -0.013(7)
C15 0.037(7) 0.010(6) 0.025(5) -0.006(5) -0.004(5) 0.006(6)
C16 0.054(9) 0.011(7) 0.031(7) -0.002(5) 0.004(6) 0.010(6)
C17 0.036(7) 0.022(7) 0.033(7) 0.012(5) 0.016(6) 0.000(5)
C18 0.026(6) 0.018(6) 0.031(6) 0.000(5) 0.010(5) 0.002(5)
C19 0.034(7) 0.015(7) 0.042(7) 0.010(5) 0.015(6) 0.005(6)
C20 0.028(7) 0.028(8) 0.047(8) 0.004(6) 0.016(6) 0.002(6)
C21 0.024(7) 0.037(9) 0.032(7) 0.020(6) -0.007(5) -0.009(6)
C22 0.038(7) 0.030(8) 0.024(6) -0.009(6) 0.010(5) 0.001(6)
Fe1' 0.0220(9) 0.0226(9) 0.0379(10) -0.0026(8) 0.0104(7) -0.0019(8)
F1' 0.047(4) 0.052(6) 0.023(3) 0.006(4) 0.021(3) 0.011(4)
F2' 0.052(5) 0.067(6) 0.023(3) 0.002(4) 0.007(3) -0.002(5)
F3' 0.027(4) 0.061(7) 0.060(5) 0.001(5) 0.017(4) 0.001(4)
F4' 0.035(5) 0.076(7) 0.057(6) -0.018(5) 0.029(4) -0.008(5)
F5' 0.038(4) 0.067(6) 0.014(3) -0.017(3) 0.003(3) 0.000(4)
F6' 0.041(5) 0.050(6) 0.033(4) -0.007(4) 0.017(3) 0.005(4)
F7' 0.048(5) 0.064(7) 0.035(4) -0.020(4) -0.009(4) 0.003(5)
F8' 0.017(4) 0.046(6) 0.057(5) 0.004(4) -0.008(3) -0.006(4)
F9' 0.033(5) 0.077(8) 0.051(5) 0.014(5) 0.025(4) -0.007(5)
F10' 0.031(4) 0.062(6) 0.020(3) -0.001(4) 0.005(3) 0.002(4)
C1' 0.025(6) 0.071(11) 0.030(6) 0.001(8) 0.009(5) 0.015(8)
C2' 0.025(7) 0.022(8) 0.077(11) -0.017(8) -0.006(7) 0.006(6)
C3' 0.012(6) 0.029(8) 0.082(11) -0.017(7) 0.025(6) -0.006(5)
C4' 0.021(6) 0.044(9) 0.053(8) -0.004(7) 0.025(6) 0.002(6)
C5' 0.012(5) 0.018(7) 0.041(7) 0.006(5) 0.022(5) 0.003(4)
C6' 0.020(6) 0.024(7) 0.023(5) -0.001(5) 0.008(5) -0.002(5)
C7' 0.046(7) 0.022(7) 0.023(6) 0.010(5) 0.020(5) 0.007(6)
C8' 0.035(7) 0.033(8) 0.018(5) -0.008(5) 0.008(5) 0.003(6)
C9' 0.012(6) 0.045(10) 0.049(8) -0.010(7) 0.002(5) 0.003(6)
C10' 0.026(6) 0.040(8) 0.027(6) -0.007(6) 0.012(5) 0.008(6)
C11' 0.023(6) 0.021(6) 0.030(6) -0.010(5) 0.021(5) -0.012(5)
C12' 0.032(7) 0.015(7) 0.038(7) 0.003(5) 0.009(6) 0.006(5)
C13' 0.020(7) 0.039(9) 0.052(9) -0.005(7) -0.010(6) -0.005(6)
C14' 0.024(7) 0.031(8) 0.092(13) -0.010(8) 0.032(8) -0.019(6)
C15' 0.038(8) 0.042(9) 0.055(9) -0.005(7) 0.030(7) 0.000(7)
C16' 0.016(6) 0.027(7) 0.036(7) 0.000(6) 0.005(5) 0.003(5)
C17' 0.029(6) 0.015(6) 0.025(6) -0.001(5) 0.011(5) 0.002(5)
C18' 0.026(7) 0.040(9) 0.042(7) 0.019(7) 0.016(6) 0.019(6)
C19' 0.035(7) 0.031(7) 0.013(5) 0.001(5) -0.005(5) -0.005(6)
C20' 0.027(7) 0.046(10) 0.040(8) 0.019(7) 0.001(6) -0.016(7)
C21' 0.027(7) 0.030(8) 0.036(7) -0.001(6) 0.013(6) -0.013(6)
C22' 0.025(6) 0.023(7) 0.017(5) 0.005(5) 0.003(5) 0.000(5)

loop_
_atom_type_symbol
_atom_type_description
_atom_type_scat_dispersion_real
_atom_type_scat_dispersion_imag
_atom_type_scat_source
C C 0.0033 0.0016 'International Tables Vol C Tables 4.2.6.8 and 6.1.1.4'
H H 0.0000 0.0000 'International Tables Vol C Tables 4.2.6.8 and 6.1.1.4'
F F 0.0171 0.0103 'International Tables Vol C Tables 4.2.6.8 and 6.1.1.4'
Fe Fe 0.3463 0.8444 'International Tables Vol C Tables 4.2.6.8 and 6.1.1.4'

loop_
_geom_angle_atom_site_label_1
_geom_angle_atom_site_label_2
_geom_angle_atom_site_label_3
_geom_angle
_geom_angle_site_symmetry_1
_geom_angle_site_symmetry_3
_geom_angle_publ_flag
C14 Fe1 C15 39.6(5) . . ?
C14 Fe1 C3 107.0(7) . . ?
C15 Fe1 C3 122.6(6) . . ?
C14 Fe1 C16 68.3(6) . . ?
C15 Fe1 C16 41.8(5) . . ?
C3 Fe1 C16 160.6(6) . . ?
C14 Fe1 C12 67.2(6) . . ?
C15 Fe1 C12 69.2(5) . . ?
C3 Fe1 C12 155.5(6) . . ?
C16 Fe1 C12 41.9(6) . . ?
C14 Fe1 C13 41.0(7) . . ?
C15 Fe1 C13 68.4(7) . . ?
C3 Fe1 C13 121.2(7) . . ?
C16 Fe1 C13 68.4(7) . . ?
C12 Fe1 C13 38.7(6) . . ?
C14 Fe1 C1 159.9(5) . . ?
C15 Fe1 C1 159.5(5) . . ?
C3 Fe1 C1 68.0(7) . . ?
C16 Fe1 C1 122.9(5) . . ?
C12 Fe1 C1 108.7(6) . . ?
C13 Fe1 C1 123.5(7) . . ?
C14 Fe1 C4 121.9(6) . . ?
C15 Fe1 C4 107.5(6) . . ?
C3 Fe1 C4 41.0(6) . . ?
C16 Fe1 C4 124.2(6) . . ?
C12 Fe1 C4 162.5(6) . . ?
C13 Fe1 C4 157.6(6) . . ?
C1 Fe1 C4 68.0(6) . . ?
C14 Fe1 C5 157.8(5) . . ?
C15 Fe1 C5 122.9(5) . . ?
C3 Fe1 C5 69.0(7) . . ?
C16 Fe1 C5 107.9(5) . . ?
C12 Fe1 C5 125.5(6) . . ?
C13 Fe1 C5 159.9(6) . . ?
C1 Fe1 C5 40.6(5) . . ?
C4 Fe1 C5 40.8(5) . . ?
C14 Fe1 C2 122.6(7) . . ?
C15 Fe1 C2 157.8(6) . . ?
C3 Fe1 C2 40.1(7) . . ?
C16 Fe1 C2 158.4(7) . . ?
C12 Fe1 C2 121.3(7) . . ?
C13 Fe1 C2 106.5(8) . . ?
C1 Fe1 C2 41.2(6) . . ?
C4 Fe1 C2 68.4(7) . . ?
C5 Fe1 C2 69.3(6) . . ?
C5 C1 C2 109.3(14) . . ?
C5 C1 Fe1 69.9(7) . . ?
C2 C1 Fe1 70.0(8) . . ?
C3 C2 C1 106.2(15) . . ?
C3 C2 Fe1 68.3(8) . . ?
C1 C2 Fe1 68.9(8) . . ?
C2 C3 C4 110.0(14) . . ?
C2 C3 Fe1 71.6(9) . . ?
C4 C3 Fe1 70.6(8) . . ?
C3 C4 C5 107.8(12) . . ?
C3 C4 Fe1 68.4(8) . . ?
C5 C4 Fe1 69.8(8) . . ?
C1 C5 C6 126.7(13) . . ?
C1 C5 C4 106.7(12) . . ?
C6 C5 C4 126.6(12) . . ?
C1 C5 Fe1 69.5(7) . . ?
C6 C5 Fe1 127.0(9) . . ?
C4 C5 Fe1 69.4(8) . . ?
C7 C6 C11 111.7(11) . . ?
C7 C6 C5 124.6(12) . . ?
C11 C6 C5 123.7(12) . . ?
F1 C7 C8 115.4(11) . . ?
F1 C7 C6 118.8(11) . . ?
C8 C7 C6 125.8(12) . . ?
F2 C8 C7 122.1(12) . . ?
F2 C8 C9 119.4(12) . . ?
C7 C8 C9 118.5(12) . . ?
F3 C9 C10 120.4(12) . . ?
F3 C9 C8 120.0(11) . . ?
C10 C9 C8 119.5(12) . . ?
F4 C10 C11 121.0(11) . . ?
F4 C10 C9 120.5(12) . . ?
C11 C10 C9 118.5(12) . . ?
C10 C11 F5 116.1(10) . . ?
C10 C11 C6 126.0(12) . . ?
F5 C11 C6 117.9(12) . . ?
C13 C12 C16 109.3(13) . . ?
C13 C12 Fe1 70.9(9) . . ?
C16 C12 Fe1 68.7(7) . . ?
C12 C13 C14 107.1(14) . . ?
C12 C13 Fe1 70.3(8) . . ?
C14 C13 Fe1 67.1(9) . . ?
C15 C14 C13 111.3(13) . . ?
C15 C14 Fe1 71.7(8) . . ?
C13 C14 Fe1 71.9(8) . . ?
C14 C15 C16 106.9(13) . . ?
C14 C15 Fe1 68.7(8) . . ?
C16 C15 Fe1 69.4(7) . . ?
C17 C16 C15 126.0(13) . . ?
C17 C16 C12 128.7(12) . . ?
C15 C16 C12 105.3(13) . . ?
C17 C16 Fe1 127.4(10) . . ?
C15 C16 Fe1 68.8(7) . . ?
C12 C16 Fe1 69.4(8) . . ?
C18 C17 C16 125.2(12) . . ?
C18 C17 C22 111.5(11) . . ?
C16 C17 C22 123.3(12) . . ?
C19 C18 F6 116.3(11) . . ?
C19 C18 C17 125.4(13) . . ?
F6 C18 C17 118.3(11) . . ?
C18 C19 F7 120.6(13) . . ?
C18 C19 C20 122.1(12) . . ?
F7 C19 C20 117.2(12) . . ?
F8 C20 C21 121.1(13) . . ?
F8 C20 C19 123.5(12) . . ?
C21 C20 C19 115.3(12) . . ?
C22 C21 F9 116.8(12) . . ?
C22 C21 C20 123.6(12) . . ?
F9 C21 C20 119.6(12) . . ?
F10 C22 C21 119.8(11) . . ?
F10 C22 C17 118.1(11) . . ?
C21 C22 C17 122.0(12) . . ?
C16' Fe1' C12' 42.1(5) . . ?
C16' Fe1' C14' 68.3(5) . . ?
C12' Fe1' C14' 68.7(5) . . ?
C16' Fe1' C3' 159.3(6) . . ?
C12' Fe1' C3' 155.9(6) . . ?
C14' Fe1' C3' 105.3(5) . . ?
C16' Fe1' C1' 124.0(6) . . ?
C12' Fe1' C1' 107.7(7) . . ?
C14' Fe1' C1' 158.7(6) . . ?
C3' Fe1' C1' 69.0(6) . . ?
C16' Fe1' C5' 108.6(5) . . ?
C12' Fe1' C5' 124.6(5) . . ?
C14' Fe1' C5' 158.0(6) . . ?
C3' Fe1' C5' 69.6(5) . . ?
C1' Fe1' C5' 41.1(5) . . ?
C16' Fe1' C4' 123.7(5) . . ?
C12' Fe1' C4' 161.8(5) . . ?
C14' Fe1' C4' 120.8(6) . . ?
C3' Fe1' C4' 41.4(6) . . ?
C1' Fe1' C4' 69.3(6) . . ?
C5' Fe1' C4' 41.4(4) . . ?
C16' Fe1' C2' 159.7(6) . . ?
C12' Fe1' C2' 121.4(6) . . ?
C14' Fe1' C2' 121.4(6) . . ?
C3' Fe1' C2' 40.5(7) . . ?
C1' Fe1' C2' 41.1(6) . . ?
C5' Fe1' C2' 69.3(5) . . ?
C4' Fe1' C2' 69.0(6) . . ?
C16' Fe1' C15' 40.7(5) . . ?
C12' Fe1' C15' 69.1(6) . . ?
C14' Fe1' C15' 39.8(6) . . ?
C3' Fe1' C15' 122.0(6) . . ?
C1' Fe1' C15' 160.4(5) . . ?
C5' Fe1' C15' 123.7(6) . . ?
C4' Fe1' C15' 107.4(6) . . ?
C2' Fe1' C15' 157.3(6) . . ?
C16' Fe1' C13' 68.5(5) . . ?
C12' Fe1' C13' 40.3(5) . . ?
C14' Fe1' C13' 40.4(7) . . ?
C3' Fe1' C13' 120.2(5) . . ?
C1' Fe1' C13' 123.4(6) . . ?
C5' Fe1' C13' 160.6(5) . . ?
C4' Fe1' C13' 156.4(5) . . ?
C2' Fe1' C13' 106.4(6) . . ?
C15' Fe1' C13' 67.5(6) . . ?
C5' C1' C2' 108.9(12) . . ?
C5' C1' Fe1' 70.2(7) . . ?
C2' C1' Fe1' 70.6(8) . . ?
C3' C2' C1' 107.5(12) . . ?
C3' C2' Fe1' 68.6(8) . . ?
C1' C2' Fe1' 68.3(9) . . ?
C2' C3' C4' 109.1(11) . . ?
C2' C3' Fe1' 71.0(8) . . ?
C4' C3' Fe1' 70.1(8) . . ?
C3' C4' C5' 107.3(12) . . ?
C3' C4' Fe1' 68.6(8) . . ?
C5' C4' Fe1' 69.3(7) . . ?
C1' C5' C6' 125.6(10) . . ?
C1' C5' C4' 107.1(11) . . ?
C6' C5' C4' 127.3(12) . . ?
C1' C5' Fe1' 68.7(8) . . ?
C6' C5' Fe1' 127.3(9) . . ?
C4' C5' Fe1' 69.3(7) . . ?
C11' C6' C7' 112.5(10) . . ?
C11' C6' C5' 125.0(11) . . ?
C7' C6' C5' 122.3(10) . . ?
F1' C7' C8' 117.9(10) . . ?
F1' C7' C6' 119.0(11) . . ?
C8' C7' C6' 123.2(10) . . ?
F2' C8' C7' 121.1(10) . . ?
F2' C8' C9' 118.5(11) . . ?
C7' C8' C9' 119.8(11) . . ?
F3' C9' C10' 120.1(12) . . ?
F3' C9' C8' 120.7(12) . . ?
C10' C9' C8' 119.2(11) . . ?
C11' C10' F4' 122.5(12) . . ?
C11' C10' C9' 118.2(11) . . ?
F4' C10' C9' 119.2(11) . . ?
C10' C11' C6' 126.8(12) . . ?
C10' C11' F5' 114.8(10) . . ?
C6' C11' F5' 118.0(10) . . ?
C13' C12' C16' 107.0(12) . . ?
C13' C12' Fe1' 72.0(9) . . ?
C16' C12' Fe1' 68.2(8) . . ?
C12' C13' C14' 107.6(12) . . ?
C12' C13' Fe1' 67.6(8) . . ?
C14' C13' Fe1' 68.2(9) . . ?
C15' C14' C13' 109.6(11) . . ?
C15' C14' Fe1' 71.5(9) . . ?
C13' C14' Fe1' 71.4(9) . . ?
C14' C15' C16' 107.1(13) . . ?
C14' C15' Fe1' 68.7(9) . . ?
C16' C15' Fe1' 66.9(8) . . ?
C15' C16' C12' 108.4(12) . . ?
C15' C16' C17' 127.1(12) . . ?
C12' C16' C17' 124.2(11) . . ?
C15' C16' Fe1' 72.4(9) . . ?
C12' C16' Fe1' 69.7(7) . . ?
C17' C16' Fe1' 128.3(10) . . ?
C22' C17' C18' 114.9(11) . . ?
C22' C17' C16' 124.0(11) . . ?
C18' C17' C16' 121.0(10) . . ?
F6' C18' C19' 119.4(12) . . ?
F6' C18' C17' 121.6(12) . . ?
C19' C18' C17' 118.7(11) . . ?
C20' C19' F7' 119.3(12) . . ?
C20' C19' C18' 123.9(12) . . ?
F7' C19' C18' 116.8(12) . . ?
F8' C20' C19' 121.7(13) . . ?
F8' C20' C21' 119.5(13) . . ?
C19' C20' C21' 118.7(12) . . ?
F9' C21' C20' 120.0(12) . . ?
F9' C21' C22' 120.2(11) . . ?
C20' C21' C22' 119.8(12) . . ?
F10' C22' C21' 116.7(11) . . ?
F10' C22' C17' 119.3(11) . . ?
C21' C22' C17' 123.9(11) . . ?

loop_
_geom_bond_atom_site_label_1
_geom_bond_atom_site_label_2
_geom_bond_distance
_geom_bond_site_symmetry_2
_geom_bond_publ_flag
Fe1 C14 2.038(14) . ?
Fe1 C15 2.077(12) . ?
Fe1 C3 2.079(14) . ?
Fe1 C16 2.086(14) . ?
Fe1 C12 2.095(13) . ?
Fe1 C13 2.103(16) . ?
Fe1 C1 2.109(13) . ?
Fe1 C4 2.110(16) . ?
Fe1 C5 2.115(13) . ?
Fe1 C2 2.124(15) . ?
F1 C7 1.372(14) . ?
F2 C8 1.355(14) . ?
F3 C9 1.358(16) . ?
F4 C10 1.367(15) . ?
F5 C11 1.407(14) . ?
F6 C18 1.374(15) . ?
F7 C19 1.373(15) . ?
F8 C20 1.331(17) . ?
F9 C21 1.397(15) . ?
F10 C22 1.366(14) . ?
C1 C5 1.466(19) . ?
C1 C2 1.49(2) . ?
C2 C3 1.44(3) . ?
C3 C4 1.47(2) . ?
C4 C5 1.474(19) . ?
C5 C6 1.465(19) . ?
C6 C7 1.425(18) . ?
C6 C11 1.448(17) . ?
C7 C8 1.376(19) . ?
C8 C9 1.45(2) . ?
C9 C10 1.399(18) . ?
C10 C11 1.385(19) . ?
C12 C13 1.39(2) . ?
C12 C16 1.49(2) . ?
C13 C14 1.45(2) . ?
C14 C15 1.395(18) . ?
C15 C16 1.485(17) . ?
C16 C17 1.45(2) . ?
C17 C18 1.447(17) . ?
C17 C22 1.492(18) . ?
C18 C19 1.371(19) . ?
C19 C20 1.43(2) . ?
C20 C21 1.418(19) . ?
C21 C22 1.393(18) . ?
Fe1' C16' 2.051(14) . ?
Fe1' C12' 2.072(14) . ?
Fe1' C14' 2.087(16) . ?
Fe1' C3' 2.089(14) . ?
Fe1' C1' 2.091(16) . ?
Fe1' C5' 2.110(12) . ?
Fe1' C4' 2.110(16) . ?
Fe1' C2' 2.122(15) . ?
Fe1' C15' 2.125(16) . ?
Fe1' C13' 2.131(16) . ?
F1' C7' 1.365(13) . ?
F2' C8' 1.366(13) . ?
F3' C9' 1.386(15) . ?
F4' C10' 1.378(14) . ?
F5' C11' 1.421(14) . ?
F6' C18' 1.310(15) . ?
F7' C19' 1.389(13) . ?
F8' C20' 1.370(16) . ?
F9' C21' 1.375(15) . ?
F10' C22' 1.410(13) . ?
C1' C5' 1.476(18) . ?
C1' C2' 1.480(19) . ?
C2' C3' 1.46(2) . ?
C3' C4' 1.48(2) . ?
C4' C5' 1.492(15) . ?
C5' C6' 1.483(16) . ?
C6' C11' 1.413(14) . ?
C6' C7' 1.458(16) . ?
C7' C8' 1.374(18) . ?
C8' C9' 1.424(18) . ?
C9' C10' 1.416(19) . ?
C10' C11' 1.362(18) . ?
C12' C13' 1.45(2) . ?
C12' C16' 1.481(18) . ?
C13' C14' 1.46(2) . ?
C14' C15' 1.43(2) . ?
C15' C16' 1.454(18) . ?
C16' C17' 1.521(17) . ?
C17' C22' 1.435(16) . ?
C17' C18' 1.463(19) . ?
C18' C19' 1.428(19) . ?
C19' C20' 1.38(2) . ?
C20' C21' 1.391(19) . ?
C21' C22' 1.414(18) . ?
